data_1559040
loop_
_publ_author_name
'Dall&#x2019;Anese, Anna'
'Fiorindo, Mattia'
'Olivieri, Diego'
'Carfagna, Carla'
'Balducci, Gabriele'
'Alessio, Enzo'
'Durand, J\'er\^ome'
'Milani, Barbara'

_publ_section_title
;
 Pd-Catalyzed CO/Vinyl Arene Copolymerization: when the Stereochemistry is
 Controlled by the Comonomer
;
_journal_issue 18
_journal_name_full Macromolecules
_journal_page_first 7783
_journal_page_last 7794
_journal_paper_doi 10.1021/acs.macromol.0c01461
_journal_volume 53
_journal_year 2020
_chemical_formula_moiety 'C23 H19 Cl N2 Pd'
_chemical_formula_sum 'C23 H19 Cl N2 Pd'
_chemical_formula_weight 465.25
_space_group_crystal_system monoclinic
_space_group_IT_number 14
_space_group_name_Hall '-P 2yn'
_space_group_name_H-M_alt 'P 1 21/n 1'
_atom_sites_solution_hydrogens difmap
_audit_creation_method SHELXL-2017/1
_cell_angle_alpha 90
_cell_angle_beta 94.884(15)
_cell_angle_gamma 90
_cell_formula_units_Z 4
_cell_length_a 8.491(5)
_cell_length_b 20.059(4)
_cell_length_c 11.5570(6)
_cell_measurement_reflns_used 19119
_cell_measurement_temperature 173(2)
_cell_measurement_theta_max 28.227
_cell_measurement_theta_min 2.008
_cell_volume 1961.3(12)
_computing_cell_refinement 'XDS (Kabsch, 2010)'
_computing_data_collection 'Elettra XRD1 Data Collection SW'
_computing_data_reduction 'XDS - CCP4'
_computing_molecular_graphics
;
ShelXle (Hubschle et al. 2011)
Coot (Emsley et al., 2010) 
Ortep3 for Windows (Farrugia, 2012)
;
_computing_publication_material 'private software'
_computing_structure_refinement 'SHELXL-2014/7 (Sheldrick, 2014)'
_computing_structure_solution 'SHELXT (Sheldrick, 2015), Sir2014 (Burla, 2015)'
_diffrn_ambient_temperature 173(2)
_diffrn_measured_fraction_theta_full 0.959
_diffrn_measured_fraction_theta_max 0.970
_diffrn_measurement_device_type
;
Huber 4-circles Kappa Goniometer, Pilatus 2M detector
;
_diffrn_measurement_method 'Rotating crystal'
_diffrn_radiation_monochromator graphite
_diffrn_radiation_type synchrotron
_diffrn_radiation_wavelength 0.700
_diffrn_reflns_av_R_equivalents 0.0342
_diffrn_reflns_av_unetI/netI 0.0115
_diffrn_reflns_Laue_measured_fraction_full 0.959
_diffrn_reflns_Laue_measured_fraction_max 0.970
_diffrn_reflns_limit_h_max 11
_diffrn_reflns_limit_h_min -11
_diffrn_reflns_limit_k_max 27
_diffrn_reflns_limit_k_min -27
_diffrn_reflns_limit_l_max 15
_diffrn_reflns_limit_l_min -15
_diffrn_reflns_number 62725
_diffrn_reflns_point_group_measured_fraction_full 0.959
_diffrn_reflns_point_group_measured_fraction_max 0.970
_diffrn_reflns_theta_full 24.835
_diffrn_reflns_theta_max 28.227
_diffrn_reflns_theta_min 2.008
_diffrn_source 'Elettra Synchrotron - XRD1 BL'
_exptl_absorpt_coefficient_mu 1.034
_exptl_absorpt_correction_T_max 1.180
_exptl_absorpt_correction_T_min 0.743
_exptl_absorpt_correction_type refdelf
_exptl_absorpt_process_details
;
        Parkin S,Moezzi B & Hope H, (1995) J. Appl. Cryst. 28, 53-56
        Cubic fit to sin(theta)/lambda - 24 parameters
;
_exptl_crystal_colour yellow
_exptl_crystal_density_diffrn 1.576
_exptl_crystal_description prism
_exptl_crystal_F_000 936
_exptl_crystal_size_max 0.250
_exptl_crystal_size_mid 0.100
_exptl_crystal_size_min 0.100
_refine_diff_density_max 0.411
_refine_diff_density_min -0.803
_refine_diff_density_rms 0.063
_refine_ls_extinction_method none
_refine_ls_goodness_of_fit_ref 1.095
_refine_ls_hydrogen_treatment refxyz
_refine_ls_matrix_type full
_refine_ls_number_parameters 301
_refine_ls_number_reflns 4935
_refine_ls_number_restraints 21
_refine_ls_restrained_S_all 1.093
_refine_ls_R_factor_all 0.0187
_refine_ls_R_factor_gt 0.0186
_refine_ls_shift/su_max 0.003
_refine_ls_shift/su_mean 0.000
_refine_ls_structure_factor_coef Fsqd
_refine_ls_weighting_details 'w=1/[\s^2^(Fo^2^)+(0.0414P)^2^+0.3741P] where P=(Fo^2^+2Fc^2^)/3'
_refine_ls_weighting_scheme calc
_refine_ls_wR_factor_gt 0.0568
_refine_ls_wR_factor_ref 0.0570
_reflns_Friedel_coverage 0.000
_reflns_number_gt 4881
_reflns_number_total 4935
_reflns_threshold_expression 'I > 2\s(I)'
_cod_data_source_file ma0c01461_si_003.cif
_cod_data_source_block sac-07
_cod_depositor_comments 'Adding full bibliography for 1559040--1559045.cif.'
_cod_original_cell_volume 1961.3(11)
_cod_original_sg_symbol_H-M 'P 21/n'
_cod_database_code 1559040
_shelx_shelxl_version_number 2017/1
_shelx_space_group_comment
;
The symmetry employed for this shelxl refinement is uniquely defined
by the following loop, which should always be used as a source of
symmetry information in preference to the above space-group names.
They are only intended as comments.
;
_shelx_estimated_absorpt_t_min 0.782
_shelx_estimated_absorpt_t_max 0.904

loop_
_space_group_symop_operation_xyz
'x, y, z'
'-x+1/2, y+1/2, -z+1/2'
'-x, -y, -z'
'x-1/2, -y-1/2, z-1/2'

loop_
_atom_site_label
_atom_site_type_symbol
_atom_site_fract_x
_atom_site_fract_y
_atom_site_fract_z
_atom_site_U_iso_or_equiv
_atom_site_adp_type
_atom_site_occupancy
_atom_site_site_symmetry_order
_atom_site_calc_flag
_atom_site_refinement_flags_posn
_atom_site_refinement_flags_adp
_atom_site_refinement_flags_occupancy
_atom_site_disorder_assembly
_atom_site_disorder_group
Pd1 Pd 0.41772(2) 0.43979(2) 0.89769(2) 0.01717(4) Uani 1 1 d . . . . .
C1 C 0.51008(14) 0.34911(6) 0.94836(10) 0.0243(2) Uani 1 1 d D . . . .
H1A H 0.5043(15) 0.3426(7) 1.0319(2) 0.036 Uiso 1 1 d D U . . .
H1B H 0.6200(5) 0.3444(7) 0.9297(10) 0.036 Uiso 1 1 d D U . . .
H1C H 0.4444(13) 0.3157(6) 0.9055(10) 0.036 Uiso 1 1 d D U . . .
Cl1 Cl 0.22721(3) 0.42682(2) 1.02754(2) 0.02274(6) Uani 1 1 d . . . . .
N1 N 0.33958(11) 0.53455(5) 0.83285(8) 0.01926(17) Uani 1 1 d . . . . .
N2 N 0.57500(11) 0.45866(5) 0.77671(8) 0.01749(16) Uani 1 1 d . . . . .
C2 C 0.21117(15) 0.56831(6) 0.85892(11) 0.0236(2) Uani 1 1 d D . . . .
H2 H 0.1392(19) 0.5431(9) 0.9192(13) 0.035 Uiso 1 1 d D U . . .
C3 C 0.16939(14) 0.62947(6) 0.80682(11) 0.0264(2) Uani 1 1 d D . . . .
H3 H 0.0595(12) 0.6526(9) 0.8285(16) 0.040 Uiso 1 1 d D U . . .
C4 C 0.26435(15) 0.65605(6) 0.72658(11) 0.0266(2) Uani 1 1 d D . . . .
H4 H 0.240(2) 0.7032(5) 0.6818(14) 0.040 Uiso 1 1 d D U . . .
C5 C 0.39909(13) 0.62104(6) 0.69932(10) 0.0226(2) Uani 1 1 d D . . . .
H5 H 0.4692(17) 0.6430(8) 0.6344(11) 0.034 Uiso 1 1 d D U . . .
C6 C 0.43352(14) 0.56035(5) 0.75490(10) 0.0184(2) Uani 1 1 d . . . . .
C7 C 0.56773(12) 0.51687(5) 0.72789(9) 0.01781(18) Uani 1 1 d . . . . .
C8 C 0.68005(13) 0.54086(6) 0.64502(9) 0.01957(19) Uani 1 1 d . . . . .
C9 C 0.76297(14) 0.60054(6) 0.66785(10) 0.0237(2) Uani 1 1 d D . . . .
H9 H 0.749(2) 0.6284(8) 0.7473(9) 0.036 Uiso 1 1 d D U . . .
C10 C 0.86800(14) 0.62348(7) 0.59021(11) 0.0297(3) Uani 1 1 d D . . . .
H10 H 0.924(2) 0.6718(5) 0.6085(18) 0.045 Uiso 1 1 d D U . . .
C11 C 0.89189(15) 0.58704(8) 0.49066(12) 0.0321(3) Uani 1 1 d D . . . .
H11 H 0.9836(17) 0.6012(11) 0.4349(14) 0.048 Uiso 1 1 d D U . . .
C12 C 0.80880(14) 0.52801(7) 0.46736(10) 0.0280(2) Uani 1 1 d . . . . .
H12 H 0.827(2) 0.5050(10) 0.3936(18) 0.042 Uiso 1 1 d . U . . .
C13 C 0.70282(13) 0.50468(6) 0.54373(10) 0.0221(2) Uani 1 1 d D . . . .
H13 H 0.6400(19) 0.4581(5) 0.5240(16) 0.033 Uiso 1 1 d D U . . .
C14 C 0.69611(12) 0.41190(5) 0.75329(9) 0.01792(19) Uani 1 1 d . . . . .
C15 C 0.84853(13) 0.41958(6) 0.80309(10) 0.0214(2) Uani 1 1 d D . . . .
H15 H 0.878(2) 0.4635(6) 0.8561(13) 0.032 Uiso 1 1 d D U . . .
C16 C 0.96284(13) 0.36965(6) 0.78723(10) 0.0246(2) Uani 1 1 d D . . . .
H16 H 1.0816(9) 0.3786(10) 0.8276(14) 0.037 Uiso 1 1 d D U . . .
C17 C 0.92302(14) 0.31381(6) 0.72254(11) 0.0252(2) Uani 1 1 d D . . . .
H17 H 1.0090(16) 0.2748(6) 0.7095(16) 0.038 Uiso 1 1 d D U . . .
C18 C 0.76694(14) 0.30527(6) 0.66903(10) 0.0212(2) Uani 1 1 d . . . . .
C19 C 0.72393(16) 0.24868(6) 0.59938(11) 0.0265(2) Uani 1 1 d D . . . .
H19 H 0.8174(16) 0.2119(7) 0.5933(17) 0.040 Uiso 1 1 d D U . . .
C20 C 0.57308(17) 0.24154(6) 0.54782(11) 0.0283(2) Uani 1 1 d D . . . .
H20 H 0.541(2) 0.1979(6) 0.4946(14) 0.042 Uiso 1 1 d D U . . .
C21 C 0.45661(16) 0.29015(6) 0.56553(11) 0.0262(2) Uani 1 1 d D . . . .
H21 H 0.3342(7) 0.2850(10) 0.5299(16) 0.039 Uiso 1 1 d D U . . .
C22 C 0.49348(14) 0.34558(6) 0.63267(10) 0.0219(2) Uani 1 1 d D . . . .
H22 H 0.4057(15) 0.3831(6) 0.6501(15) 0.033 Uiso 1 1 d D U . . .
C23 C 0.65022(13) 0.35470(5) 0.68512(9) 0.01869(19) Uani 1 1 d . . . . .

loop_
_atom_site_aniso_label
_atom_site_aniso_U_11
_atom_site_aniso_U_22
_atom_site_aniso_U_33
_atom_site_aniso_U_23
_atom_site_aniso_U_13
_atom_site_aniso_U_12
Pd1 0.01726(6) 0.01689(6) 0.01736(6) -0.00130(2) 0.00146(4) -0.00246(2)
C1 0.0268(5) 0.0226(5) 0.0240(5) 0.0052(4) 0.0051(4) 0.0012(4)
Cl1 0.02346(13) 0.02334(12) 0.02197(13) -0.00223(10) 0.00516(10) -0.00461(10)
N1 0.0176(4) 0.0206(4) 0.0195(4) -0.0029(3) 0.0010(3) -0.0004(3)
N2 0.0165(4) 0.0177(4) 0.0181(4) -0.0028(3) 0.0008(3) 0.0000(3)
C2 0.0196(5) 0.0265(5) 0.0245(6) -0.0045(4) 0.0017(4) 0.0018(4)
C3 0.0219(5) 0.0271(5) 0.0297(6) -0.0045(4) -0.0003(4) 0.0061(4)
C4 0.0255(5) 0.0232(5) 0.0304(6) -0.0009(4) -0.0021(4) 0.0050(4)
C5 0.0219(5) 0.0209(5) 0.0244(5) 0.0004(4) -0.0012(4) 0.0008(4)
C6 0.0171(5) 0.0187(5) 0.0190(5) -0.0024(3) -0.0002(4) 0.0000(3)
C7 0.0166(4) 0.0197(5) 0.0167(4) -0.0014(3) -0.0007(3) -0.0012(3)
C8 0.0176(5) 0.0223(5) 0.0186(5) 0.0029(4) 0.0000(4) 0.0006(4)
C9 0.0210(5) 0.0261(5) 0.0233(5) 0.0041(4) -0.0025(4) -0.0030(4)
C10 0.0213(5) 0.0360(6) 0.0307(6) 0.0119(5) -0.0041(4) -0.0060(5)
C11 0.0186(5) 0.0501(8) 0.0278(6) 0.0148(6) 0.0021(4) 0.0006(5)
C12 0.0208(5) 0.0426(7) 0.0204(5) 0.0054(5) 0.0018(4) 0.0080(5)
C13 0.0195(4) 0.0278(5) 0.0185(5) 0.0020(4) -0.0006(4) 0.0051(4)
C14 0.0179(4) 0.0183(5) 0.0174(4) 0.0006(3) 0.0004(3) 0.0016(3)
C15 0.0202(5) 0.0258(5) 0.0181(5) 0.0011(4) -0.0002(4) -0.0010(4)
C16 0.0189(5) 0.0322(6) 0.0223(5) 0.0061(4) 0.0004(4) 0.0026(4)
C17 0.0225(5) 0.0269(5) 0.0266(5) 0.0061(4) 0.0040(4) 0.0075(4)
C18 0.0246(5) 0.0191(5) 0.0204(5) 0.0024(4) 0.0044(4) 0.0041(4)
C19 0.0357(6) 0.0186(5) 0.0263(5) -0.0014(4) 0.0082(4) 0.0039(4)
C20 0.0433(7) 0.0191(5) 0.0226(5) -0.0027(4) 0.0036(5) -0.0026(5)
C21 0.0329(6) 0.0199(5) 0.0243(5) -0.0003(4) -0.0058(4) -0.0034(4)
C22 0.0229(5) 0.0188(5) 0.0232(5) -0.0007(4) -0.0033(4) 0.0009(4)
C23 0.0203(5) 0.0178(4) 0.0177(4) -0.0003(4) 0.0001(4) 0.0017(4)

loop_
_atom_type_symbol
_atom_type_description
_atom_type_scat_dispersion_real
_atom_type_scat_dispersion_imag
_atom_type_scat_source
Pd Pd -1.0218 0.9968 'International Tables Vol C Tables 4.2.6.8 and 6.1.1.4'
Cl Cl 0.1472 0.1563 'International Tables Vol C Tables 4.2.6.8 and 6.1.1.4'
C C 0.0033 0.0016 'International Tables Vol C Tables 4.2.6.8 and 6.1.1.4'
H H 0.0000 0.0000 'International Tables Vol C Tables 4.2.6.8 and 6.1.1.4'
N N 0.0064 0.0033 'International Tables Vol C Tables 4.2.6.8 and 6.1.1.4'

loop_
_geom_angle_atom_site_label_1
_geom_angle_atom_site_label_2
_geom_angle_atom_site_label_3
_geom_angle
_geom_angle_site_symmetry_1
_geom_angle_site_symmetry_3
_geom_angle_publ_flag
C1 Pd1 N2 95.93(5) . . ?
C1 Pd1 N1 174.19(4) . . ?
N2 Pd1 N1 78.26(4) . . ?
C1 Pd1 Cl1 89.23(4) . . ?
N2 Pd1 Cl1 174.76(3) . . ?
N1 Pd1 Cl1 96.58(3) . . ?
Pd1 C1 H1A 110.5(9) . . ?
Pd1 C1 H1B 111.8(9) . . ?
H1A C1 H1B 109.4(2) . . ?
Pd1 C1 H1C 106.0(9) . . ?
H1A C1 H1C 109.5(2) . . ?
H1B C1 H1C 109.6(2) . . ?
C2 N1 C6 119.52(10) . . ?
C2 N1 Pd1 127.42(8) . . ?
C6 N1 Pd1 113.05(7) . . ?
C7 N2 C14 121.02(9) . . ?
C7 N2 Pd1 116.99(7) . . ?
C14 N2 Pd1 121.82(7) . . ?
N1 C2 C3 121.87(12) . . ?
N1 C2 H2 114.9(10) . . ?
C3 C2 H2 123.1(10) . . ?
C4 C3 C2 118.98(11) . . ?
C4 C3 H3 123.2(10) . . ?
C2 C3 H3 117.7(10) . . ?
C3 C4 C5 119.36(11) . . ?
C3 C4 H4 123.5(10) . . ?
C5 C4 H4 117.2(10) . . ?
C6 C5 C4 118.48(11) . . ?
C6 C5 H5 124.3(10) . . ?
C4 C5 H5 117.2(10) . . ?
N1 C6 C5 121.78(11) . . ?
N1 C6 C7 114.82(9) . . ?
C5 C6 C7 123.26(11) . . ?
N2 C7 C8 124.21(10) . . ?
N2 C7 C6 116.44(9) . . ?
C8 C7 C6 119.30(10) . . ?
C9 C8 C13 119.70(11) . . ?
C9 C8 C7 119.60(10) . . ?
C13 C8 C7 120.70(10) . . ?
C10 C9 C8 119.89(12) . . ?
C10 C9 H9 119.7(10) . . ?
C8 C9 H9 120.4(10) . . ?
C9 C10 C11 120.27(12) . . ?
C9 C10 H10 117.3(11) . . ?
C11 C10 H10 122.4(11) . . ?
C12 C11 C10 119.93(11) . . ?
C12 C11 H11 118.9(11) . . ?
C10 C11 H11 120.8(11) . . ?
C11 C12 C13 120.44(12) . . ?
C11 C12 H12 116.5(12) . . ?
C13 C12 H12 123.0(12) . . ?
C12 C13 C8 119.75(12) . . ?
C12 C13 H13 119.1(10) . . ?
C8 C13 H13 121.2(10) . . ?
C15 C14 C23 121.50(10) . . ?
C15 C14 N2 120.69(10) . . ?
C23 C14 N2 117.61(9) . . ?
C14 C15 C16 119.70(11) . . ?
C14 C15 H15 119.1(10) . . ?
C16 C15 H15 121.1(10) . . ?
C17 C16 C15 120.49(11) . . ?
C17 C16 H16 123.0(10) . . ?
C15 C16 H16 116.5(10) . . ?
C16 C17 C18 120.76(11) . . ?
C16 C17 H17 121.7(10) . . ?
C18 C17 H17 117.6(10) . . ?
C19 C18 C23 118.79(11) . . ?
C19 C18 C17 121.78(11) . . ?
C23 C18 C17 119.43(11) . . ?
C20 C19 C18 120.95(11) . . ?
C20 C19 H19 124.0(10) . . ?
C18 C19 H19 115.1(10) . . ?
C19 C20 C21 120.16(11) . . ?
C19 C20 H20 120.4(11) . . ?
C21 C20 H20 119.5(11) . . ?
C22 C21 C20 120.64(12) . . ?
C22 C21 H21 117.0(11) . . ?
C20 C21 H21 122.3(11) . . ?
C21 C22 C23 120.15(11) . . ?
C21 C22 H22 122.4(9) . . ?
C23 C22 H22 117.4(9) . . ?
C18 C23 C22 119.30(10) . . ?
C18 C23 C14 118.11(10) . . ?
C22 C23 C14 122.59(10) . . ?

loop_
_geom_bond_atom_site_label_1
_geom_bond_atom_site_label_2
_geom_bond_distance
_geom_bond_site_symmetry_2
_geom_bond_publ_flag
Pd1 C1 2.0465(12) . ?
Pd1 N2 2.0493(11) . ?
Pd1 N1 2.1285(10) . ?
Pd1 Cl1 2.3129(8) . ?
C1 H1A 0.9800(10) . ?
C1 H1B 0.9799(12) . ?
C1 H1C 0.9795(10) . ?
N1 C2 1.3395(16) . ?
N1 C6 1.3557(15) . ?
N2 C7 1.2961(14) . ?
N2 C14 1.4345(14) . ?
C2 C3 1.3991(18) . ?
C2 H2 1.0897(11) . ?
C3 C4 1.3862(19) . ?
C3 H3 1.0897(11) . ?
C4 C5 1.4010(17) . ?
C4 H4 1.0897(10) . ?
C5 C6 1.3958(15) . ?
C5 H5 1.0897(11) . ?
C6 C7 1.4890(16) . ?
C7 C8 1.4879(15) . ?
C8 C9 1.4024(16) . ?
C8 C13 1.4046(16) . ?
C9 C10 1.3959(17) . ?
C9 H9 1.0897(10) . ?
C10 C11 1.392(2) . ?
C10 H10 1.0898(11) . ?
C11 C12 1.393(2) . ?
C11 H11 1.0898(11) . ?
C12 C13 1.3940(17) . ?
C12 H12 0.99(2) . ?
C13 H13 1.0898(11) . ?
C14 C15 1.3796(16) . ?
C14 C23 1.4271(15) . ?
C15 C16 1.4175(17) . ?
C15 H15 1.0897(11) . ?
C16 C17 1.3729(19) . ?
C16 H16 1.0898(12) . ?
C17 C18 1.4243(18) . ?
C17 H17 1.0898(11) . ?
C18 C19 1.4212(16) . ?
C18 C23 1.4252(15) . ?
C19 C20 1.373(2) . ?
C19 H19 1.0896(11) . ?
C20 C21 1.4161(19) . ?
C20 H20 1.0897(10) . ?
C21 C22 1.3766(16) . ?
C21 H21 1.0897(12) . ?
C22 C23 1.4265(16) . ?
C22 H22 1.0897(11) . ?

loop_
_geom_torsion_atom_site_label_1
_geom_torsion_atom_site_label_2
_geom_torsion_atom_site_label_3
_geom_torsion_atom_site_label_4
_geom_torsion
_geom_torsion_site_symmetry_1
_geom_torsion_site_symmetry_2
_geom_torsion_site_symmetry_3
_geom_torsion_site_symmetry_4
_geom_torsion_publ_flag
C6 N1 C2 C3 0.81(17) . . . . ?
Pd1 N1 C2 C3 -177.60(9) . . . . ?
N1 C2 C3 C4 -0.48(19) . . . . ?
C2 C3 C4 C5 0.25(18) . . . . ?
C3 C4 C5 C6 -0.35(18) . . . . ?
C2 N1 C6 C5 -0.92(17) . . . . ?
Pd1 N1 C6 C5 177.71(9) . . . . ?
C2 N1 C6 C7 -176.82(10) . . . . ?
Pd1 N1 C6 C7 1.81(12) . . . . ?
C4 C5 C6 N1 0.69(17) . . . . ?
C4 C5 C6 C7 176.24(10) . . . . ?
C14 N2 C7 C8 0.03(16) . . . . ?
Pd1 N2 C7 C8 175.25(8) . . . . ?
C14 N2 C7 C6 177.69(9) . . . . ?
Pd1 N2 C7 C6 -7.09(12) . . . . ?
N1 C6 C7 N2 3.34(14) . . . . ?
C5 C6 C7 N2 -172.50(10) . . . . ?
N1 C6 C7 C8 -178.88(9) . . . . ?
C5 C6 C7 C8 5.28(16) . . . . ?
N2 C7 C8 C9 -124.27(12) . . . . ?
C6 C7 C8 C9 58.13(14) . . . . ?
N2 C7 C8 C13 56.29(15) . . . . ?
C6 C7 C8 C13 -121.30(12) . . . . ?
C13 C8 C9 C10 -0.28(17) . . . . ?
C7 C8 C9 C10 -179.72(10) . . . . ?
C8 C9 C10 C11 -0.57(18) . . . . ?
C9 C10 C11 C12 1.06(19) . . . . ?
C10 C11 C12 C13 -0.68(19) . . . . ?
C11 C12 C13 C8 -0.17(17) . . . . ?
C9 C8 C13 C12 0.65(16) . . . . ?
C7 C8 C13 C12 -179.91(10) . . . . ?
C7 N2 C14 C15 76.36(14) . . . . ?
Pd1 N2 C14 C15 -98.63(11) . . . . ?
C7 N2 C14 C23 -108.79(12) . . . . ?
Pd1 N2 C14 C23 76.22(11) . . . . ?
C23 C14 C15 C16 -0.34(17) . . . . ?
N2 C14 C15 C16 174.31(10) . . . . ?
C14 C15 C16 C17 0.11(17) . . . . ?
C15 C16 C17 C18 0.75(18) . . . . ?
C16 C17 C18 C19 178.46(11) . . . . ?
C16 C17 C18 C23 -1.37(17) . . . . ?
C23 C18 C19 C20 0.28(18) . . . . ?
C17 C18 C19 C20 -179.55(11) . . . . ?
C18 C19 C20 C21 -1.35(19) . . . . ?
C19 C20 C21 C22 1.16(19) . . . . ?
C20 C21 C22 C23 0.13(18) . . . . ?
C19 C18 C23 C22 0.99(16) . . . . ?
C17 C18 C23 C22 -179.18(10) . . . . ?
C19 C18 C23 C14 -178.71(10) . . . . ?
C17 C18 C23 C14 1.12(16) . . . . ?
C21 C22 C23 C18 -1.19(17) . . . . ?
C21 C22 C23 C14 178.50(11) . . . . ?
C15 C14 C23 C18 -0.28(16) . . . . ?
N2 C14 C23 C18 -175.09(9) . . . . ?
C15 C14 C23 C22 -179.98(11) . . . . ?
N2 C14 C23 C22 5.22(16) . . . . ?
